data_7029824
loop_
_publ_author_name
'Tseng, Chia-Kai'
'Lee, Chi-Rung'
'Tseng, Mei-Chun'
'Han, Chien-Chung'
'Shyu, Shin-Guang'

_publ_section_title
;
 Reactivity of [K3(phen)8][Cu(NPh2)2]3-a possible intermediate in the
 copper(i)-catalyzed N-arylation of N-phenylaniline.
;
_journal_issue 19
_journal_name_full 'Dalton transactions (Cambridge, England : 2003)'
_journal_page_first 7020
_journal_page_last 7027
_journal_paper_doi 10.1039/c4dt00051j
_journal_volume 43
_journal_year 2014
_chemical_formula_moiety 'C168 H124 Cu3 K3 N22'
_chemical_formula_sum 'C168 H124 Cu3 K3 N22'
_chemical_formula_weight 2758.81
_chemical_name_systematic
;
 ?
;
_space_group_IT_number 14
_symmetry_cell_setting monoclinic
_symmetry_space_group_name_Hall '-P 2ybc'
_symmetry_space_group_name_H-M 'P 1 21/c 1'
_atom_sites_solution_hydrogens geom
_atom_sites_solution_primary direct
_atom_sites_solution_secondary difmap
_audit_conform_dict_location ftp://ftp.iucr.org/pub/cif_core.dic
_audit_conform_dict_name cif_core.dic
_audit_conform_dict_version 2.4
_audit_creation_date 2013-04-23T11:00:41-00:00
_audit_creation_method 'WinGX routine CIF_UPDATE'
_cell_angle_alpha 90
_cell_angle_beta 93.7670(10)
_cell_angle_gamma 90
_cell_formula_units_Z 2
_cell_length_a 14.0666(3)
_cell_length_b 17.4108(4)
_cell_length_c 26.8525(7)
_cell_measurement_reflns_used 7955
_cell_measurement_temperature 100.0(1)
_cell_measurement_theta_max 25.98
_cell_measurement_theta_min 2.34
_cell_volume 6562.3(3)
_computing_cell_refinement 'Bruker SMART'
_computing_data_collection 'Bruker SMART'
_computing_data_reduction 'Bruker SAINT'
_computing_molecular_graphics 'Ortep-3 for Windows (Farrugia, 1997)'
_computing_publication_material 'WinGX publication routines (Farrugia, 1999)'
_computing_structure_refinement 'SHELXL-97 (Sheldrick, 2008)'
_computing_structure_solution 'SHELXS-97 (Sheldrick, 1997)'
_diffrn_ambient_temperature 100.0(1)
_diffrn_measured_fraction_theta_full 1
_diffrn_measured_fraction_theta_max 1
_diffrn_measurement_device_type 'CCD area detector'
_diffrn_measurement_method 'phi and omega scans'
_diffrn_radiation_monochromator graphite
_diffrn_radiation_type MoK\a
_diffrn_radiation_wavelength 0.71073
_diffrn_reflns_av_R_equivalents 0.0545
_diffrn_reflns_av_unetI/netI 0.0588
_diffrn_reflns_limit_h_max 16
_diffrn_reflns_limit_h_min -12
_diffrn_reflns_limit_k_max 20
_diffrn_reflns_limit_k_min -19
_diffrn_reflns_limit_l_max 31
_diffrn_reflns_limit_l_min -27
_diffrn_reflns_number 47735
_diffrn_reflns_theta_full 25.03
_diffrn_reflns_theta_max 25.03
_diffrn_reflns_theta_min 1.39
_exptl_absorpt_coefficient_mu 0.644
_exptl_absorpt_correction_T_max 0.7454
_exptl_absorpt_correction_T_min 0.7011
_exptl_absorpt_correction_type multi-scan
_exptl_absorpt_process_details 'Bruker SADABS, 1996'
_exptl_crystal_colour brown
_exptl_crystal_density_diffrn 1.396
_exptl_crystal_density_meas 0
_exptl_crystal_density_method 'not measured'
_exptl_crystal_description prism
_exptl_crystal_F_000 2860
_exptl_crystal_size_max 0.28
_exptl_crystal_size_mid 0.24
_exptl_crystal_size_min 0.2
_refine_diff_density_max 0.367
_refine_diff_density_min -0.445
_refine_diff_density_rms 0.093
_refine_ls_extinction_method none
_refine_ls_goodness_of_fit_ref 1.06
_refine_ls_hydrogen_treatment mixed
_refine_ls_matrix_type full
_refine_ls_number_parameters 886
_refine_ls_number_reflns 11597
_refine_ls_number_restraints 0
_refine_ls_restrained_S_all 1.06
_refine_ls_R_factor_all 0.0683
_refine_ls_R_factor_gt 0.0398
_refine_ls_shift/su_max 0.001
_refine_ls_shift/su_mean 0
_refine_ls_structure_factor_coef Fsqd
_refine_ls_weighting_details 'calc w=1/[\s^2^(Fo^2^)+(0.0598P)^2^+0.0000P] where P=(Fo^2^+2Fc^2^)/3'
_refine_ls_weighting_scheme calc
_refine_ls_wR_factor_gt 0.0943
_refine_ls_wR_factor_ref 0.1182
_reflns_number_gt 8244
_reflns_number_total 11597
_reflns_threshold_expression >2\s(I)
_cod_data_source_file c4dt00051j2.cif
_cod_data_source_block i11702
_cod_depositor_comments
;
The following automatic conversions were performed:

'_symmetry_cell_setting' value 'Monoclinic' changed to 'monoclinic'
according to
/usr/data/users/saulius/crontab/automatic-downloads/rss-feeds/RSC/lib/dictionaries/cif_core.dic
dictionary named 'cif_core.dic' version 2.4.2 from 2011-04-26.

Automatic conversion script
Id: cif_fix_values 2281 2013-09-26 08:29:07Z andrius 

 Adding full bibliography for
 ./tmp-cod-update-bibliographies-12899/cifs/7029824.cif.
;
_cod_original_sg_symbol_H-M P2(1)/c
_cod_database_code 7029824

loop_
_symmetry_equiv_pos_as_xyz
'x, y, z'
'-x, y+1/2, -z+1/2'
'-x, -y, -z'
'x, -y-1/2, z-1/2'

loop_
_atom_site_label
_atom_site_type_symbol
_atom_site_fract_x
_atom_site_fract_y
_atom_site_fract_z
_atom_site_U_iso_or_equiv
_atom_site_adp_type
_atom_site_occupancy
_atom_site_symmetry_multiplicity
_atom_site_calc_flag
_atom_site_refinement_flags
Cu1 Cu 0.69005(2) 0.046760(19) 0.254120(13) 0.02301(11) Uani 1 1 d .
Cu2 Cu 0 0 0 0.02098(14) Uani 1 2 d S
K1 K -0.26734(4) -0.00265(3) 0.53276(2) 0.02341(16) Uani 1 1 d .
K2 K 0 0 0.5 0.0205(2) Uani 1 2 d S
N1 N 0.77027(15) 0.11810(13) 0.28726(8) 0.0208(5) Uani 1 1 d .
N14 N 0.60823(15) -0.02417(13) 0.22179(8) 0.0214(5) Uani 1 1 d .
N27 N -0.07075(16) -0.01277(13) 0.05623(8) 0.0210(5) Uani 1 1 d .
N40 N 0.06185(15) -0.06020(13) 0.40732(9) 0.0213(5) Uani 1 1 d .
N49 N 0.11490(15) -0.13586(13) 0.49494(8) 0.0223(6) Uani 1 1 d .
N54 N -0.29312(15) 0.04338(13) 0.63204(8) 0.0219(6) Uani 1 1 d .
N63 N -0.34181(15) 0.14026(13) 0.55303(8) 0.0210(5) Uani 1 1 d .
N68 N -0.42624(16) -0.05714(14) 0.46951(9) 0.0267(6) Uani 1 1 d .
N77 N -0.37470(16) -0.14380(14) 0.55221(9) 0.0269(6) Uani 1 1 d .
N82 N -0.17827(15) -0.06044(13) 0.44094(9) 0.0213(5) Uani 1 1 d .
N91 N -0.13121(15) -0.12729(13) 0.53125(8) 0.0200(5) Uani 1 1 d .
C2 C 0.72830(18) 0.16916(16) 0.31920(10) 0.0193(6) Uani 1 1 d .
C3 C 0.65194(19) 0.14330(17) 0.34564(10) 0.0247(7) Uani 1 1 d .
H3 H 0.6356 0.0916 0.3441 0.03 Uiso 1 1 calc R
C4 C 0.6002(2) 0.19204(19) 0.37393(11) 0.0306(8) Uani 1 1 d .
H4 H 0.5495 0.1728 0.3906 0.037 Uiso 1 1 calc R
C5 C 0.6228(2) 0.26878(18) 0.37778(11) 0.0301(8) Uani 1 1 d .
H5 H 0.588 0.3017 0.3969 0.036 Uiso 1 1 calc R
C6 C 0.6985(2) 0.29580(17) 0.35248(11) 0.0279(7) Uani 1 1 d .
H6 H 0.7145 0.3475 0.3547 0.033 Uiso 1 1 calc R
C7 C 0.75080(19) 0.24732(16) 0.32385(10) 0.0219(7) Uani 1 1 d .
H7 H 0.8017 0.267 0.3075 0.026 Uiso 1 1 calc R
C8 C 0.86407(18) 0.12617(15) 0.27511(10) 0.0180(6) Uani 1 1 d .
C9 C 0.89190(19) 0.09178(15) 0.23117(10) 0.0221(7) Uani 1 1 d .
H9 H 0.8461 0.0664 0.2107 0.026 Uiso 1 1 calc R
C10 C 0.9839(2) 0.09384(16) 0.21695(11) 0.0260(7) Uani 1 1 d .
H10 H 0.999 0.07 0.1875 0.031 Uiso 1 1 calc R
C11 C 1.0544(2) 0.13137(17) 0.24627(11) 0.0269(7) Uani 1 1 d .
H11 H 1.1167 0.1336 0.2367 0.032 Uiso 1 1 calc R
C12 C 1.02940(19) 0.16529(16) 0.28994(10) 0.0230(7) Uani 1 1 d .
H12 H 1.076 0.1903 0.3101 0.028 Uiso 1 1 calc R
C13 C 0.93694(18) 0.16318(16) 0.30456(10) 0.0205(6) Uani 1 1 d .
H13 H 0.9227 0.1866 0.3343 0.025 Uiso 1 1 calc R
C15 C 0.63463(19) -0.10090(16) 0.22029(10) 0.0211(7) Uani 1 1 d .
C16 C 0.73171(19) -0.12053(17) 0.22091(10) 0.0235(7) Uani 1 1 d .
H16 H 0.7767 -0.0815 0.2202 0.028 Uiso 1 1 calc R
C17 C 0.7621(2) -0.19557(17) 0.22258(10) 0.0256(7) Uani 1 1 d .
H17 H 0.827 -0.2062 0.2236 0.031 Uiso 1 1 calc R
C18 C 0.6976(2) -0.25543(17) 0.22281(11) 0.0291(7) Uani 1 1 d .
H18 H 0.7182 -0.3062 0.2237 0.035 Uiso 1 1 calc R
C19 C 0.6013(2) -0.23780(17) 0.22173(11) 0.0276(7) Uani 1 1 d .
H19 H 0.5567 -0.2773 0.2217 0.033 Uiso 1 1 calc R
C20 C 0.5708(2) -0.16267(16) 0.22067(10) 0.0246(7) Uani 1 1 d .
H20 H 0.5059 -0.1526 0.2202 0.03 Uiso 1 1 calc R
C21 C 0.52270(19) 0.00123(16) 0.19912(10) 0.0205(7) Uani 1 1 d .
C22 C 0.48429(19) 0.07117(17) 0.21398(11) 0.0243(7) Uani 1 1 d .
H22 H 0.5138 0.0969 0.2411 0.029 Uiso 1 1 calc R
C23 C 0.4045(2) 0.10326(17) 0.18989(11) 0.0297(7) Uani 1 1 d .
H23 H 0.3825 0.1506 0.2002 0.036 Uiso 1 1 calc R
C24 C 0.3569(2) 0.06528(18) 0.15034(12) 0.0310(8) Uani 1 1 d .
H24 H 0.3024 0.0863 0.1343 0.037 Uiso 1 1 calc R
C25 C 0.3920(2) -0.00414(18) 0.13528(11) 0.0310(8) Uani 1 1 d .
H25 H 0.3606 -0.0302 0.1088 0.037 Uiso 1 1 calc R
C26 C 0.4730(2) -0.03587(17) 0.15878(11) 0.0256(7) Uani 1 1 d .
H26 H 0.4952 -0.0828 0.1477 0.031 Uiso 1 1 calc R
C28 C -0.02040(19) -0.03555(15) 0.10042(10) 0.0196(6) Uani 1 1 d .
C29 C 0.0736(2) -0.00947(16) 0.11017(10) 0.0233(7) Uani 1 1 d .
H29 H 0.0989 0.0253 0.0883 0.028 Uiso 1 1 calc R
C30 C 0.1294(2) -0.03411(17) 0.15121(11) 0.0261(7) Uani 1 1 d .
H30 H 0.1916 -0.0162 0.1563 0.031 Uiso 1 1 calc R
C31 C 0.09436(19) -0.08497(16) 0.18494(10) 0.0235(7) Uani 1 1 d .
H31 H 0.132 -0.1012 0.2127 0.028 Uiso 1 1 calc R
C32 C 0.00217(19) -0.11106(16) 0.17634(10) 0.0215(7) Uani 1 1 d .
H32 H -0.0225 -0.1452 0.1988 0.026 Uiso 1 1 calc R
C33 C -0.05429(19) -0.08755(15) 0.13515(10) 0.0196(6) Uani 1 1 d .
H33 H -0.116 -0.1065 0.1303 0.023 Uiso 1 1 calc R
C34 C -0.1700(2) -0.00667(15) 0.05494(10) 0.0196(6) Uani 1 1 d .
C35 C -0.2228(2) 0.00390(15) 0.09695(11) 0.0234(7) Uani 1 1 d .
H35 H -0.1906 0.0063 0.1283 0.028 Uiso 1 1 calc R
C36 C -0.3205(2) 0.01091(16) 0.09358(11) 0.0261(7) Uani 1 1 d .
H36 H -0.3526 0.0177 0.1224 0.031 Uiso 1 1 calc R
C37 C -0.3715(2) 0.00805(16) 0.04766(11) 0.0287(7) Uani 1 1 d .
H37 H -0.4376 0.0115 0.0453 0.034 Uiso 1 1 calc R
C38 C -0.3212(2) -0.00003(16) 0.00563(11) 0.0290(7) Uani 1 1 d .
H38 H -0.3538 -0.0004 -0.0256 0.035 Uiso 1 1 calc R
C39 C -0.2237(2) -0.00758(16) 0.00895(11) 0.0261(7) Uani 1 1 d .
H39 H -0.1922 -0.0135 -0.0202 0.031 Uiso 1 1 calc R
C41 C 0.0368(2) -0.02576(18) 0.36418(11) 0.0274(7) Uani 1 1 d .
H41 H 0.0163 0.025 0.3652 0.033 Uiso 1 1 calc R
C42 C 0.0392(2) -0.06059(19) 0.31736(11) 0.0322(8) Uani 1 1 d .
H42 H 0.0222 -0.0335 0.2883 0.039 Uiso 1 1 calc R
C43 C 0.0672(2) -0.13534(19) 0.31550(11) 0.0301(8) Uani 1 1 d .
H43 H 0.0693 -0.1599 0.2849 0.036 Uiso 1 1 calc R
C44 C 0.1204(2) -0.25400(17) 0.35931(12) 0.0289(7) Uani 1 1 d .
H44 H 0.1232 -0.2796 0.3291 0.035 Uiso 1 1 calc R
C45 C 0.1422(2) -0.29156(18) 0.40197(13) 0.0329(8) Uani 1 1 d .
H45 H 0.1593 -0.3431 0.401 0.039 Uiso 1 1 calc R
C46 C 0.1607(2) -0.29238(19) 0.49469(13) 0.0361(8) Uani 1 1 d .
H46 H 0.1759 -0.3444 0.4951 0.043 Uiso 1 1 calc R
C47 C 0.1586(2) -0.25257(19) 0.53832(13) 0.0371(8) Uani 1 1 d .
H47 H 0.1718 -0.277 0.5688 0.045 Uiso 1 1 calc R
C48 C 0.1365(2) -0.17489(18) 0.53650(11) 0.0304(8) Uani 1 1 d .
H48 H 0.137 -0.1484 0.5666 0.036 Uiso 1 1 calc R
C50 C 0.08969(18) -0.13517(15) 0.40507(10) 0.0184(6) Uani 1 1 d .
C51 C 0.09284(18) -0.17517(17) 0.35957(11) 0.0226(7) Uani 1 1 d .
C52 C 0.11551(18) -0.17531(16) 0.45110(10) 0.0188(6) Uani 1 1 d .
C53 C 0.13955(19) -0.25397(17) 0.44884(11) 0.0257(7) Uani 1 1 d .
C55 C -0.2758(2) -0.00297(17) 0.67043(11) 0.0270(7) Uani 1 1 d .
H55 H -0.254 -0.0522 0.664 0.032 Uiso 1 1 calc R
C56 C -0.2878(2) 0.0166(2) 0.71993(12) 0.0331(8) Uani 1 1 d .
H56 H -0.2764 -0.0191 0.7454 0.04 Uiso 1 1 calc R
C57 C -0.31647(19) 0.0892(2) 0.73022(11) 0.0319(8) Uani 1 1 d .
H57 H -0.3247 0.1037 0.763 0.038 Uiso 1 1 calc R
C58 C -0.3622(2) 0.21998(19) 0.69926(12) 0.0327(8) Uani 1 1 d .
H58 H -0.3671 0.2375 0.7317 0.039 Uiso 1 1 calc R
C59 C -0.3817(2) 0.26758(18) 0.66080(12) 0.0329(8) Uani 1 1 d .
H59 H -0.3992 0.318 0.6671 0.04 Uiso 1 1 calc R
C60 C -0.4009(2) 0.29054(18) 0.56969(13) 0.0331(8) Uani 1 1 d .
H60 H -0.4198 0.3409 0.5749 0.04 Uiso 1 1 calc R
C61 C -0.3969(2) 0.26287(18) 0.52238(13) 0.0336(8) Uani 1 1 d .
H61 H -0.4137 0.2937 0.4949 0.04 Uiso 1 1 calc R
C62 C -0.36713(19) 0.18763(17) 0.51614(11) 0.0267(7) Uani 1 1 d .
H62 H -0.3649 0.1693 0.4837 0.032 Uiso 1 1 calc R
C64 C -0.32300(18) 0.11599(16) 0.64186(10) 0.0205(7) Uani 1 1 d .
C65 C -0.33364(18) 0.14208(18) 0.69096(10) 0.0243(7) Uani 1 1 d .
C66 C -0.34669(18) 0.16718(16) 0.60030(10) 0.0190(6) Uani 1 1 d .
C67 C -0.37630(19) 0.24277(17) 0.61048(11) 0.0258(7) Uani 1 1 d .
C69 C -0.4564(2) -0.01773(17) 0.42941(12) 0.0299(8) Uani 1 1 d .
H69 H -0.477 0.0324 0.4338 0.036 Uiso 1 1 calc R
C70 C -0.4594(2) -0.04683(18) 0.38063(12) 0.0314(8) Uani 1 1 d .
H70 H -0.4807 -0.0165 0.3536 0.038 Uiso 1 1 calc R
C71 C -0.43011(19) -0.12086(18) 0.37362(12) 0.0301(8) Uani 1 1 d .
H71 H -0.4296 -0.1411 0.3416 0.036 Uiso 1 1 calc R
C72 C -0.3740(2) -0.24476(17) 0.41105(12) 0.0292(7) Uani 1 1 d .
H72 H -0.3725 -0.2669 0.3796 0.035 Uiso 1 1 calc R
C73 C -0.3511(2) -0.28735(18) 0.45173(12) 0.0313(8) Uani 1 1 d .
H73 H -0.3342 -0.3386 0.4479 0.038 Uiso 1 1 calc R
C74 C -0.3325(2) -0.29991(18) 0.54410(12) 0.0302(8) Uani 1 1 d .
H74 H -0.3175 -0.3517 0.5416 0.036 Uiso 1 1 calc R
C75 C -0.3356(2) -0.26657(18) 0.58968(12) 0.0309(8) Uani 1 1 d .
H75 H -0.3245 -0.2952 0.6187 0.037 Uiso 1 1 calc R
C76 C -0.3559(2) -0.18824(18) 0.59187(12) 0.0299(7) Uani 1 1 d .
H76 H -0.3563 -0.1656 0.6232 0.036 Uiso 1 1 calc R
C78 C -0.40090(18) -0.13181(16) 0.46284(11) 0.0226(7) Uani 1 1 d .
C79 C -0.40095(19) -0.16576(17) 0.41518(11) 0.0263(7) Uani 1 1 d .
C80 C -0.37497(18) -0.17749(16) 0.50677(11) 0.0228(7) Uani 1 1 d .
C81 C -0.35208(19) -0.25574(16) 0.50052(11) 0.0252(7) Uani 1 1 d .
C83 C -0.20258(19) -0.02992(17) 0.39670(11) 0.0261(7) Uani 1 1 d .
H83 H -0.2214 0.0213 0.3957 0.031 Uiso 1 1 calc R
C84 C -0.2017(2) -0.06950(18) 0.35162(11) 0.0298(8) Uani 1 1 d .
H84 H -0.2197 -0.0451 0.3217 0.036 Uiso 1 1 calc R
C85 C -0.17407(19) -0.14468(18) 0.35213(11) 0.0280(7) Uani 1 1 d .
H85 H -0.1726 -0.1722 0.3225 0.034 Uiso 1 1 calc R
C86 C -0.11742(19) -0.25821(17) 0.40147(12) 0.0269(7) Uani 1 1 d .
H86 H -0.1139 -0.2868 0.3724 0.032 Uiso 1 1 calc R
C87 C -0.09386(19) -0.29131(17) 0.44600(11) 0.0265(7) Uani 1 1 d .
H87 H -0.0742 -0.3423 0.4472 0.032 Uiso 1 1 calc R
C88 C -0.07670(19) -0.28197(17) 0.53821(11) 0.0256(7) Uani 1 1 d .
H88 H -0.0587 -0.3333 0.5408 0.031 Uiso 1 1 calc R
C89 C -0.0819(2) -0.23806(17) 0.57997(11) 0.0270(7) Uani 1 1 d .
H89 H -0.0672 -0.2588 0.6115 0.032 Uiso 1 1 calc R
C90 C -0.1094(2) -0.16182(16) 0.57465(11) 0.0248(7) Uani 1 1 d .
H90 H -0.1129 -0.1328 0.6035 0.03 Uiso 1 1 calc R
C92 C -0.15155(18) -0.13552(15) 0.44171(10) 0.0184(6) Uani 1 1 d .
C93 C -0.14777(18) -0.17985(16) 0.39815(11) 0.0223(7) Uani 1 1 d .
C94 C -0.12616(18) -0.17100(16) 0.48927(10) 0.0189(6) Uani 1 1 d .
C95 C -0.09877(19) -0.24888(16) 0.49123(11) 0.0215(7) Uani 1 1 d .

loop_
_atom_site_aniso_label
_atom_site_aniso_U_11
_atom_site_aniso_U_22
_atom_site_aniso_U_33
_atom_site_aniso_U_23
_atom_site_aniso_U_13
_atom_site_aniso_U_12
Cu1 0.0217(2) 0.0198(2) 0.0267(2) -0.00149(16) -0.00444(15) -0.00443(15)
Cu2 0.0270(3) 0.0214(3) 0.0149(3) 0.0011(2) 0.0040(2) -0.0051(2)
K1 0.0266(4) 0.0198(4) 0.0240(4) -0.0050(3) 0.0031(3) 0.0020(3)
K2 0.0206(5) 0.0182(5) 0.0231(5) -0.0052(4) 0.0048(4) -0.0004(4)
N1 0.0203(13) 0.0194(13) 0.0223(14) -0.0009(11) -0.0007(10) -0.0026(10)
N14 0.0208(13) 0.0196(14) 0.0237(14) -0.0018(11) 0.0006(10) -0.0038(10)
N27 0.0266(14) 0.0207(14) 0.0158(13) 0.0010(10) 0.0027(10) -0.0031(10)
N40 0.0194(13) 0.0164(13) 0.0286(15) -0.0020(11) 0.0037(10) -0.0021(10)
N49 0.0201(13) 0.0259(14) 0.0208(14) -0.0003(12) 0.0015(10) -0.0002(10)
N54 0.0203(13) 0.0230(14) 0.0222(14) -0.0005(11) -0.0002(10) -0.0027(10)
N63 0.0152(12) 0.0265(14) 0.0216(14) 0.0006(12) 0.0029(10) -0.0024(10)
N68 0.0211(13) 0.0238(15) 0.0351(16) 0.0019(12) 0.0021(11) -0.0014(11)
N77 0.0229(13) 0.0243(15) 0.0337(16) -0.0018(13) 0.0043(11) -0.0021(11)
N82 0.0183(12) 0.0200(14) 0.0252(14) -0.0011(11) -0.0010(10) -0.0014(10)
N91 0.0223(13) 0.0173(13) 0.0205(14) -0.0010(11) 0.0015(10) -0.0015(10)
C2 0.0164(15) 0.0208(16) 0.0196(16) 0.0017(13) -0.0058(12) -0.0006(12)
C3 0.0232(16) 0.0260(17) 0.0243(17) 0.0044(14) -0.0028(13) -0.0012(13)
C4 0.0204(16) 0.043(2) 0.0280(19) 0.0117(16) 0.0003(13) 0.0029(15)
C5 0.0284(18) 0.040(2) 0.0216(18) 0.0008(15) -0.0002(14) 0.0147(15)
C6 0.0365(18) 0.0229(17) 0.0233(17) 0.0027(14) -0.0046(14) 0.0066(14)
C7 0.0244(16) 0.0218(17) 0.0192(16) 0.0033(13) -0.0012(12) 0.0001(13)
C8 0.0228(16) 0.0122(15) 0.0185(16) 0.0051(12) -0.0029(12) 0.0004(12)
C9 0.0248(16) 0.0161(16) 0.0244(17) -0.0006(13) -0.0045(13) -0.0011(12)
C10 0.0372(19) 0.0211(17) 0.0198(17) -0.0035(13) 0.0025(13) 0.0037(14)
C11 0.0231(16) 0.0282(18) 0.0300(18) 0.0034(15) 0.0066(13) 0.0025(13)
C12 0.0223(16) 0.0221(17) 0.0240(17) 0.0037(13) -0.0041(13) -0.0030(12)
C13 0.0223(16) 0.0215(16) 0.0173(16) -0.0024(13) -0.0019(12) -0.0019(12)
C15 0.0221(16) 0.0262(18) 0.0152(15) -0.0030(13) 0.0025(12) -0.0042(13)
C16 0.0219(16) 0.0276(18) 0.0212(16) -0.0034(14) 0.0022(12) -0.0080(13)
C17 0.0211(16) 0.0323(19) 0.0234(17) -0.0044(14) 0.0019(12) 0.0007(14)
C18 0.0373(19) 0.0207(17) 0.0285(18) -0.0036(14) -0.0021(14) 0.0009(14)
C19 0.0288(18) 0.0254(18) 0.0283(18) 0.0016(14) -0.0016(13) -0.0077(14)
C20 0.0206(15) 0.0249(18) 0.0280(18) 0.0025(14) -0.0004(13) -0.0021(13)
C21 0.0183(15) 0.0235(17) 0.0196(16) 0.0053(13) 0.0017(12) -0.0095(12)
C22 0.0233(16) 0.0249(17) 0.0247(17) 0.0012(14) 0.0006(13) -0.0063(13)
C23 0.0290(17) 0.0264(18) 0.0340(19) 0.0084(15) 0.0047(14) -0.0031(14)
C24 0.0235(17) 0.031(2) 0.038(2) 0.0160(16) -0.0027(14) -0.0049(14)
C25 0.0298(18) 0.036(2) 0.0259(18) 0.0100(15) -0.0051(14) -0.0170(15)
C26 0.0263(17) 0.0234(17) 0.0270(18) 0.0020(14) 0.0015(13) -0.0079(13)
C28 0.0245(16) 0.0165(16) 0.0180(16) -0.0037(12) 0.0030(12) -0.0015(12)
C29 0.0259(16) 0.0282(18) 0.0168(16) -0.0027(13) 0.0090(12) -0.0059(13)
C30 0.0215(16) 0.0313(19) 0.0257(18) -0.0061(15) 0.0037(13) -0.0010(13)
C31 0.0224(16) 0.0287(18) 0.0193(16) -0.0001(14) -0.0001(12) 0.0050(13)
C32 0.0283(17) 0.0201(16) 0.0166(16) 0.0013(13) 0.0051(12) 0.0015(13)
C33 0.0232(15) 0.0174(16) 0.0185(16) -0.0020(13) 0.0044(12) -0.0020(12)
C34 0.0291(17) 0.0107(15) 0.0190(16) 0.0005(12) 0.0016(13) -0.0009(12)
C35 0.0325(18) 0.0188(16) 0.0186(16) 0.0008(13) -0.0014(13) 0.0015(13)
C36 0.0317(18) 0.0228(17) 0.0243(18) -0.0019(14) 0.0062(13) 0.0052(13)
C37 0.0249(17) 0.0275(18) 0.033(2) -0.0020(15) -0.0012(14) 0.0053(13)
C38 0.0356(19) 0.0287(19) 0.0220(18) 0.0023(14) -0.0035(14) 0.0030(14)
C39 0.0341(18) 0.0285(18) 0.0162(16) 0.0000(13) 0.0040(13) -0.0009(14)
C41 0.0258(17) 0.0268(18) 0.0296(19) 0.0062(15) 0.0017(14) -0.0007(13)
C42 0.0311(18) 0.044(2) 0.0214(18) 0.0090(16) -0.0002(14) -0.0082(15)
C43 0.0289(17) 0.043(2) 0.0190(17) -0.0068(15) 0.0061(13) -0.0098(15)
C44 0.0255(17) 0.0273(19) 0.034(2) -0.0153(16) 0.0051(14) -0.0019(14)
C45 0.0261(17) 0.0195(17) 0.053(2) -0.0112(17) 0.0052(15) 0.0021(14)
C46 0.0272(18) 0.0266(19) 0.054(2) 0.0115(18) -0.0038(16) 0.0065(14)
C47 0.0303(18) 0.044(2) 0.036(2) 0.0130(18) -0.0079(15) 0.0053(16)
C48 0.0266(17) 0.041(2) 0.0234(18) -0.0012(16) -0.0019(13) -0.0021(15)
C50 0.0147(14) 0.0167(16) 0.0242(17) -0.0041(13) 0.0042(12) -0.0037(12)
C51 0.0150(15) 0.0304(18) 0.0228(17) -0.0071(14) 0.0045(12) -0.0060(12)
C52 0.0137(14) 0.0203(16) 0.0223(17) -0.0046(13) 0.0015(11) -0.0008(12)
C53 0.0152(15) 0.0229(17) 0.039(2) -0.0003(15) 0.0013(13) 0.0022(12)
C55 0.0259(17) 0.0296(18) 0.0250(18) 0.0025(15) -0.0016(13) -0.0013(13)
C56 0.0285(18) 0.045(2) 0.0256(19) 0.0105(16) -0.0017(14) -0.0090(15)
C57 0.0195(16) 0.056(2) 0.0204(18) -0.0075(17) 0.0038(13) -0.0076(15)
C58 0.0228(17) 0.045(2) 0.030(2) -0.0178(17) 0.0050(14) -0.0016(15)
C59 0.0280(18) 0.030(2) 0.041(2) -0.0166(17) 0.0058(15) 0.0005(14)
C60 0.0278(18) 0.0226(18) 0.049(2) 0.0006(17) 0.0048(15) 0.0007(14)
C61 0.0307(18) 0.031(2) 0.039(2) 0.0131(16) 0.0043(15) 0.0027(15)
C62 0.0221(16) 0.034(2) 0.0246(18) 0.0030(15) 0.0015(13) 0.0015(14)
C64 0.0106(14) 0.0248(17) 0.0263(17) -0.0056(14) 0.0019(12) -0.0053(12)
C65 0.0143(15) 0.0368(19) 0.0221(17) -0.0052(15) 0.0033(12) -0.0040(13)
C66 0.0148(14) 0.0203(16) 0.0223(17) 0.0002(13) 0.0031(12) -0.0055(12)
C67 0.0186(15) 0.0244(18) 0.0347(19) -0.0068(15) 0.0036(13) -0.0027(13)
C69 0.0204(16) 0.0195(17) 0.050(2) 0.0048(16) 0.0000(15) -0.0017(13)
C70 0.0206(16) 0.034(2) 0.039(2) 0.0110(16) -0.0025(14) -0.0098(14)
C71 0.0228(16) 0.035(2) 0.0325(19) -0.0042(16) 0.0028(13) -0.0091(14)
C72 0.0316(18) 0.0260(18) 0.0305(19) -0.0108(15) 0.0069(14) -0.0043(14)
C73 0.0303(18) 0.0217(18) 0.042(2) -0.0068(16) 0.0061(15) 0.0006(14)
C74 0.0246(17) 0.0214(17) 0.045(2) 0.0029(16) 0.0024(14) 0.0007(13)
C75 0.0285(17) 0.031(2) 0.034(2) 0.0077(16) 0.0017(14) -0.0009(14)
C76 0.0273(17) 0.032(2) 0.0308(19) 0.0004(15) 0.0026(14) -0.0044(14)
C78 0.0139(14) 0.0193(17) 0.0351(19) -0.0026(14) 0.0041(12) -0.0033(12)
C79 0.0183(16) 0.0316(19) 0.0292(18) -0.0025(15) 0.0036(13) -0.0053(13)
C80 0.0148(15) 0.0201(17) 0.0340(19) -0.0007(14) 0.0049(13) -0.0024(12)
C81 0.0183(15) 0.0215(17) 0.0361(19) -0.0003(15) 0.0045(13) 0.0005(12)
C83 0.0222(16) 0.0256(18) 0.0303(19) 0.0040(15) -0.0002(13) 0.0026(13)
C84 0.0277(17) 0.039(2) 0.0222(18) 0.0079(15) -0.0047(13) 0.0011(15)
C85 0.0248(16) 0.035(2) 0.0239(18) -0.0065(15) -0.0015(13) -0.0007(14)
C86 0.0222(16) 0.0259(18) 0.0323(19) -0.0149(15) 0.0001(13) -0.0015(13)
C87 0.0266(17) 0.0192(17) 0.0333(19) -0.0050(14) -0.0007(14) -0.0007(13)
C88 0.0258(16) 0.0192(17) 0.0315(19) 0.0024(14) 0.0002(13) -0.0020(13)
C89 0.0323(18) 0.0250(18) 0.0237(18) 0.0033(14) 0.0008(13) -0.0029(14)
C90 0.0309(17) 0.0206(17) 0.0231(17) -0.0027(14) 0.0029(13) -0.0019(13)
C92 0.0136(14) 0.0180(16) 0.0237(16) -0.0011(13) 0.0010(11) -0.0027(12)
C93 0.0170(15) 0.0254(17) 0.0243(17) -0.0021(14) 0.0002(12) -0.0027(12)
C94 0.0147(14) 0.0196(16) 0.0224(17) -0.0027(13) 0.0011(12) -0.0016(12)
C95 0.0174(15) 0.0184(16) 0.0285(18) -0.0019(14) 0.0000(12) -0.0023(12)

loop_
_atom_type_symbol
_atom_type_description
_atom_type_scat_dispersion_real
_atom_type_scat_dispersion_imag
_atom_type_scat_source
Cu Cu 0.3201 1.2651 'International Tables Vol C Tables 4.2.6.8 and 6.1.1.4'
K K 0.2009 0.2494 'International Tables Vol C Tables 4.2.6.8 and 6.1.1.4'
N N 0.0061 0.0033 'International Tables Vol C Tables 4.2.6.8 and 6.1.1.4'
C C 0.0033 0.0016 'International Tables Vol C Tables 4.2.6.8 and 6.1.1.4'
H H 0 0 'International Tables Vol C Tables 4.2.6.8 and 6.1.1.4'

loop_
_geom_angle_atom_site_label_1
_geom_angle_atom_site_label_2
_geom_angle_atom_site_label_3
_geom_angle
_geom_angle_site_symmetry_1
_geom_angle_site_symmetry_3
N14 Cu1 N1 178.99(10) . .
N27 Cu2 N27 180.00(19) 3 .
N63 K1 N54 59.10(7) . .
N63 K1 N68 97.07(7) . .
N54 K1 N68 120.45(7) . .
N63 K1 N91 159.32(7) . .
N54 K1 N91 110.56(7) . .
N68 K1 N91 103.49(7) . .
N63 K1 N77 120.63(7) . .
N54 K1 N77 88.30(7) . .
N68 K1 N77 56.14(7) . .
N91 K1 N77 74.03(6) . .
N63 K1 N82 130.14(7) . .
N54 K1 N82 162.18(6) . .
N68 K1 N82 75.84(6) . .
N91 K1 N82 55.05(6) . .
N77 K1 N82 96.43(7) . .
N63 K1 N49 69.63(6) . 3_556
N54 K1 N49 97.42(6) . 3_556
N68 K1 N49 126.24(6) . 3_556
N91 K1 N49 95.91(6) . 3_556
N77 K1 N49 169.72(6) . 3_556
N82 K1 N49 75.60(6) . 3_556
N63 K1 N40 86.48(6) . 3_556
N54 K1 N40 67.68(6) . 3_556
N68 K1 N40 171.83(6) . 3_556
N91 K1 N40 72.85(6) . 3_556
N77 K1 N40 127.92(6) . 3_556
N82 K1 N40 96.23(6) . 3_556
N49 K1 N40 48.28(6) 3_556 3_556
N63 K1 C78 119.92(7) . .
N54 K1 C78 127.22(7) . .
N68 K1 C78 23.07(6) . .
N91 K1 C78 80.74(6) . .
N77 K1 C78 43.82(7) . .
N82 K1 C78 64.72(6) . .
N49 K1 C78 133.69(6) 3_556 .
N40 K1 C78 153.34(6) 3_556 .
N63 K1 C80 131.77(7) . .
N54 K1 C80 111.02(7) . .
N68 K1 C80 43.65(7) . .
N91 K1 C80 67.53(6) . .
N77 K1 C80 22.73(6) . .
N82 K1 C80 74.94(6) . .
N49 K1 C80 150.53(7) 3_556 .
N40 K1 C80 136.77(6) 3_556 .
C78 K1 C80 24.37(7) . .
N63 K1 K2 114.51(5) . .
N54 K1 K2 113.11(5) . .
N68 K1 K2 126.23(5) . .
N91 K1 K2 50.24(4) . .
N77 K1 K2 124.04(5) . .
N82 K1 K2 50.43(4) . .
N49 K1 K2 45.77(4) 3_556 .
N40 K1 K2 45.80(4) 3_556 .
C78 K1 K2 112.70(5) . .
C80 K1 K2 112.32(5) . .
N49 K2 N49 180.00(9) . 3_556
N49 K2 N40 122.82(6) . 3_556
N49 K2 N40 57.18(6) 3_556 3_556
N49 K2 N40 57.18(6) . .
N49 K2 N40 122.82(6) 3_556 .
N40 K2 N40 180.00(4) 3_556 .
N49 K2 N91 76.48(6) . .
N49 K2 N91 103.52(6) 3_556 .
N40 K2 N91 78.68(6) 3_556 .
N40 K2 N91 101.32(6) . .
N49 K2 N91 103.52(6) . 3_556
N49 K2 N91 76.48(6) 3_556 3_556
N40 K2 N91 101.32(6) 3_556 3_556
N40 K2 N91 78.68(6) . 3_556
N91 K2 N91 180.00(6) . 3_556
N49 K2 N82 97.85(6) . .
N49 K2 N82 82.15(6) 3_556 .
N40 K2 N82 106.75(6) 3_556 .
N40 K2 N82 73.25(6) . .
N91 K2 N82 53.20(6) . .
N91 K2 N82 126.80(6) 3_556 .
N49 K2 N82 82.15(6) . 3_556
N49 K2 N82 97.85(6) 3_556 3_556
N40 K2 N82 73.25(6) 3_556 3_556
N40 K2 N82 106.75(6) . 3_556
N91 K2 N82 126.80(6) . 3_556
N91 K2 N82 53.20(6) 3_556 3_556
N82 K2 N82 180 . 3_556
N49 K2 C94 64.89(6) . .
N49 K2 C94 115.11(6) 3_556 .
N40 K2 C94 101.64(6) 3_556 .
N40 K2 C94 78.36(6) . .
N91 K2 C94 23.03(6) . .
N91 K2 C94 156.97(6) 3_556 .
N82 K2 C94 42.72(6) . .
N82 K2 C94 137.28(6) 3_556 .
N49 K2 C94 115.11(6) . 3_556
N49 K2 C94 64.89(6) 3_556 3_556
N40 K2 C94 78.36(6) 3_556 3_556
N40 K2 C94 101.64(6) . 3_556
N91 K2 C94 156.97(6) . 3_556
N91 K2 C94 23.03(6) 3_556 3_556
N82 K2 C94 137.28(6) . 3_556
N82 K2 C94 42.72(6) 3_556 3_556
C94 K2 C94 180.00(10) . 3_556
N49 K2 C92 75.55(6) . .
N49 K2 C92 104.45(6) 3_556 .
N40 K2 C92 115.04(6) 3_556 .
N40 K2 C92 64.96(6) . .
N91 K2 C92 42.65(6) . .
N91 K2 C92 137.35(6) 3_556 .
N82 K2 C92 22.85(6) . .
N82 K2 C92 157.15(6) 3_556 .
C94 K2 C92 23.95(6) . .
C94 K2 C92 156.05(6) 3_556 .
N49 K2 C92 104.45(6) . 3_556
N49 K2 C92 75.55(6) 3_556 3_556
N40 K2 C92 64.96(6) 3_556 3_556
N40 K2 C92 115.04(6) . 3_556
N91 K2 C92 137.35(6) . 3_556
N91 K2 C92 42.65(6) 3_556 3_556
N82 K2 C92 157.15(6) . 3_556
N82 K2 C92 22.85(6) 3_556 3_556
C94 K2 C92 156.05(6) . 3_556
C94 K2 C92 23.95(6) 3_556 3_556
C92 K2 C92 180 . 3_556
C8 N1 C2 121.9(2) . .
C8 N1 Cu1 120.70(18) . .
C2 N1 Cu1 116.82(17) . .
C21 N14 C15 121.4(2) . .
C21 N14 Cu1 119.03(18) . .
C15 N14 Cu1 119.55(17) . .
C28 N27 C34 119.4(2) . .
C28 N27 Cu2 116.79(18) . .
C34 N27 Cu2 123.56(18) . .
C41 N40 C50 116.9(2) . .
C41 N40 K2 120.62(19) . .
C50 N40 K2 119.27(17) . .
C41 N40 K1 115.81(17) . 3_556
C50 N40 K1 95.25(15) . 3_556
K2 N40 K1 76.70(5) . 3_556
C48 N49 C52 117.0(3) . .
C48 N49 K2 118.77(19) . .
C52 N49 K2 119.41(16) . .
C48 N49 K1 116.25(17) . 3_556
C52 N49 K1 97.51(16) . 3_556
K2 N49 K1 77.74(6) . 3_556
C55 N54 C64 117.4(2) . .
C55 N54 K1 122.30(19) . .
C64 N54 K1 120.33(17) . .
C62 N63 C66 117.2(2) . .
C62 N63 K1 120.07(19) . .
C66 N63 K1 122.46(17) . .
C69 N68 C78 117.4(3) . .
C69 N68 K1 120.30(18) . .
C78 N68 K1 101.09(16) . .
C76 N77 C80 117.3(3) . .
C76 N77 K1 123.36(18) . .
C80 N77 K1 99.95(17) . .
C83 N82 C92 117.0(2) . .
C83 N82 K1 120.20(18) . .
C92 N82 K1 115.98(17) . .
C83 N82 K2 118.70(17) . .
C92 N82 K2 96.10(15) . .
K1 N82 K2 80.32(6) . .
C90 N91 C94 116.7(2) . .
C90 N91 K1 116.18(18) . .
C94 N91 K1 119.96(16) . .
C90 N91 K2 117.59(17) . .
C94 N91 K2 96.49(16) . .
K1 N91 K2 82.62(6) . .
N1 C2 C3 118.5(2) . .
N1 C2 C7 124.9(3) . .
C3 C2 C7 116.3(3) . .
C4 C3 C2 122.1(3) . .
C4 C3 H3 118.9 . .
C2 C3 H3 118.9 . .
C5 C4 C3 120.8(3) . .
C5 C4 H4 119.6 . .
C3 C4 H4 119.6 . .
C4 C5 C6 118.3(3) . .
C4 C5 H5 120.8 . .
C6 C5 H5 120.8 . .
C5 C6 C7 121.3(3) . .
C5 C6 H6 119.3 . .
C7 C6 H6 119.3 . .
C6 C7 C2 121.1(3) . .
C6 C7 H7 119.5 . .
C2 C7 H7 119.5 . .
N1 C8 C9 118.5(2) . .
N1 C8 C13 125.6(2) . .
C9 C8 C13 115.8(2) . .
C10 C9 C8 122.9(3) . .
C10 C9 H9 118.5 . .
C8 C9 H9 118.5 . .
C9 C10 C11 120.4(3) . .
C9 C10 H10 119.8 . .
C11 C10 H10 119.8 . .
C12 C11 C10 118.1(3) . .
C12 C11 H11 121 . .
C10 C11 H11 121 . .
C11 C12 C13 121.8(3) . .
C11 C12 H12 119.1 . .
C13 C12 H12 119.1 . .
C12 C13 C8 121.0(3) . .
C12 C13 H13 119.5 . .
C8 C13 H13 119.5 . .
N14 C15 C20 124.5(2) . .
N14 C15 C16 119.7(2) . .
C20 C15 C16 115.8(3) . .
C17 C16 C15 122.1(3) . .
C17 C16 H16 119 . .
C15 C16 H16 119 . .
C16 C17 C18 121.0(3) . .
C16 C17 H17 119.5 . .
C18 C17 H17 119.5 . .
C17 C18 C19 118.2(3) . .
C17 C18 H18 120.9 . .
C19 C18 H18 120.9 . .
C20 C19 C18 120.8(3) . .
C20 C19 H19 119.6 . .
C18 C19 H19 119.6 . .
C19 C20 C15 122.1(3) . .
C19 C20 H20 119 . .
C15 C20 H20 119 . .
N14 C21 C22 119.5(2) . .
N14 C21 C26 124.4(3) . .
C22 C21 C26 115.9(3) . .
C23 C22 C21 122.5(3) . .
C23 C22 H22 118.8 . .
C21 C22 H22 118.8 . .
C22 C23 C24 120.3(3) . .
C22 C23 H23 119.9 . .
C24 C23 H23 119.9 . .
C25 C24 C23 118.7(3) . .
C25 C24 H24 120.7 . .
C23 C24 H24 120.7 . .
C24 C25 C26 121.2(3) . .
C24 C25 H25 119.4 . .
C26 C25 H25 119.4 . .
C25 C26 C21 121.4(3) . .
C25 C26 H26 119.3 . .
C21 C26 H26 119.3 . .
N27 C28 C33 124.8(2) . .
N27 C28 C29 118.9(2) . .
C33 C28 C29 116.1(2) . .
C30 C29 C28 121.8(3) . .
C30 C29 H29 119.1 . .
C28 C29 H29 119.1 . .
C29 C30 C31 121.0(3) . .
C29 C30 H30 119.5 . .
C31 C30 H30 119.5 . .
C32 C31 C30 118.3(3) . .
C32 C31 H31 120.9 . .
C30 C31 H31 120.9 . .
C31 C32 C33 121.4(3) . .
C31 C32 H32 119.3 . .
C33 C32 H32 119.3 . .
C32 C33 C28 121.3(3) . .
C32 C33 H33 119.3 . .
C28 C33 H33 119.3 . .
N27 C34 C35 124.8(2) . .
N27 C34 C39 119.9(3) . .
C35 C34 C39 115.3(3) . .
C36 C35 C34 122.5(3) . .
C36 C35 H35 118.7 . .
C34 C35 H35 118.7 . .
C35 C36 C37 120.8(3) . .
C35 C36 H36 119.6 . .
C37 C36 H36 119.6 . .
C38 C37 C36 117.9(3) . .
C38 C37 H37 121 . .
C36 C37 H37 121 . .
C39 C38 C37 121.4(3) . .
C39 C38 H38 119.3 . .
C37 C38 H38 119.3 . .
C38 C39 C34 122.1(3) . .
C38 C39 H39 118.9 . .
C34 C39 H39 118.9 . .
N40 C41 C42 124.5(3) . .
N40 C41 H41 117.7 . .
C42 C41 H41 117.7 . .
C43 C42 C41 118.1(3) . .
C43 C42 H42 120.9 . .
C41 C42 H42 120.9 . .
C42 C43 C51 120.1(3) . .
C42 C43 H43 119.9 . .
C51 C43 H43 119.9 . .
C45 C44 C51 120.9(3) . .
C45 C44 H44 119.5 . .
C51 C44 H44 119.5 . .
C44 C45 C53 121.0(3) . .
C44 C45 H45 119.5 . .
C53 C45 H45 119.5 . .
C47 C46 C53 119.5(3) . .
C47 C46 H46 120.3 . .
C53 C46 H46 120.3 . .
C46 C47 C48 118.9(3) . .
C46 C47 H47 120.6 . .
C48 C47 H47 120.6 . .
N49 C48 C47 124.6(3) . .
N49 C48 H48 117.7 . .
C47 C48 H48 117.7 . .
N40 C50 C51 122.4(3) . .
N40 C50 C52 118.7(2) . .
C51 C50 C52 118.8(2) . .
C43 C51 C50 117.9(3) . .
C43 C51 C44 121.9(3) . .
C50 C51 C44 120.2(3) . .
N49 C52 C53 122.7(3) . .
N49 C52 C50 118.6(2) . .
C53 C52 C50 118.6(2) . .
C52 C53 C46 117.2(3) . .
C52 C53 C45 120.3(3) . .
C46 C53 C45 122.5(3) . .
N54 C55 C56 124.6(3) . .
N54 C55 H55 117.7 . .
C56 C55 H55 117.7 . .
C57 C56 C55 118.5(3) . .
C57 C56 H56 120.7 . .
C55 C56 H56 120.7 . .
C56 C57 C65 119.6(3) . .
C56 C57 H57 120.2 . .
C65 C57 H57 120.2 . .
C59 C58 C65 120.7(3) . .
C59 C58 H58 119.7 . .
C65 C58 H58 119.7 . .
C58 C59 C67 121.5(3) . .
C58 C59 H59 119.2 . .
C67 C59 H59 119.2 . .
C61 C60 C67 119.7(3) . .
C61 C60 H60 120.1 . .
C67 C60 H60 120.1 . .
C60 C61 C62 118.5(3) . .
C60 C61 H61 120.8 . .
C62 C61 H61 120.8 . .
N63 C62 C61 124.6(3) . .
N63 C62 H62 117.7 . .
C61 C62 H62 117.7 . .
N54 C64 C65 122.1(3) . .
N54 C64 C66 118.6(2) . .
C65 C64 C66 119.2(3) . .
C57 C65 C64 117.7(3) . .
C57 C65 C58 122.5(3) . .
C64 C65 C58 119.8(3) . .
N63 C66 C67 122.4(3) . .
N63 C66 C64 118.9(2) . .
C67 C66 C64 118.7(3) . .
C60 C67 C66 117.6(3) . .
C60 C67 C59 122.4(3) . .
C66 C67 C59 120.0(3) . .
N68 C69 C70 124.1(3) . .
N68 C69 H69 117.9 . .
C70 C69 H69 117.9 . .
C71 C70 C69 118.5(3) . .
C71 C70 H70 120.7 . .
C69 C70 H70 120.7 . .
C70 C71 C79 119.3(3) . .
C70 C71 H71 120.3 . .
C79 C71 H71 120.3 . .
C73 C72 C79 121.2(3) . .
C73 C72 H72 119.4 . .
C79 C72 H72 119.4 . .
C72 C73 C81 121.3(3) . .
C72 C73 H73 119.3 . .
C81 C73 H73 119.3 . .
C75 C74 C81 119.9(3) . .
C75 C74 H74 120.1 . .
C81 C74 H74 120.1 . .
C74 C75 C76 118.3(3) . .
C74 C75 H75 120.8 . .
C76 C75 H75 120.8 . .
N77 C76 C75 124.5(3) . .
N77 C76 H76 117.8 . .
C75 C76 H76 117.8 . .
N68 C78 C79 122.3(3) . .
N68 C78 C80 118.1(3) . .
C79 C78 C80 119.6(3) . .
N68 C78 K1 55.84(14) . .
C79 C78 K1 138.00(18) . .
C80 C78 K1 79.27(15) . .
C71 C79 C78 118.2(3) . .
C71 C79 C72 122.6(3) . .
C78 C79 C72 119.2(3) . .
N77 C80 C81 122.5(3) . .
N77 C80 C78 118.8(3) . .
C81 C80 C78 118.7(3) . .
N77 C80 K1 57.33(14) . .
C81 C80 K1 140.76(18) . .
C78 C80 K1 76.36(15) . .
C74 C81 C80 117.4(3) . .
C74 C81 C73 122.6(3) . .
C80 C81 C73 119.9(3) . .
N82 C83 C84 124.3(3) . .
N82 C83 H83 117.8 . .
C84 C83 H83 117.8 . .
C85 C84 C83 118.9(3) . .
C85 C84 H84 120.5 . .
C83 C84 H84 120.5 . .
C84 C85 C93 119.0(3) . .
C84 C85 H85 120.5 . .
C93 C85 H85 120.5 . .
C87 C86 C93 121.2(3) . .
C87 C86 H86 119.4 . .
C93 C86 H86 119.4 . .
C86 C87 C95 120.7(3) . .
C86 C87 H87 119.7 . .
C95 C87 H87 119.7 . .
C89 C88 C95 119.3(3) . .
C89 C88 H88 120.4 . .
C95 C88 H88 120.4 . .
C88 C89 C90 118.8(3) . .
C88 C89 H89 120.6 . .
C90 C89 H89 120.6 . .
N91 C90 C89 124.7(3) . .
N91 C90 H90 117.6 . .
C89 C90 H90 117.6 . .
N82 C92 C93 122.7(2) . .
N82 C92 C94 118.5(2) . .
C93 C92 C94 118.8(2) . .
N82 C92 K2 61.05(13) . .
C93 C92 K2 133.69(18) . .
C94 C92 K2 77.50(14) . .
C92 C93 C85 118.0(3) . .
C92 C93 C86 120.0(3) . .
C85 C93 C86 122.0(3) . .
N91 C94 C95 122.3(2) . .
N91 C94 C92 118.0(2) . .
C95 C94 C92 119.7(2) . .
N91 C94 K2 60.47(13) . .
C95 C94 K2 133.28(17) . .
C92 C94 K2 78.55(15) . .
C88 C95 C94 118.2(3) . .
C88 C95 C87 122.2(3) . .
C94 C95 C87 119.7(3) . .

loop_
_geom_bond_atom_site_label_1
_geom_bond_atom_site_label_2
_geom_bond_distance
_geom_bond_site_symmetry_2
Cu1 N14 1.863(2) .
Cu1 N1 1.864(2) .
Cu2 N27 1.875(2) 3
Cu2 N27 1.875(2) .
K1 N63 2.768(2) .
K1 N54 2.830(2) .
K1 N68 2.878(2) .
K1 N91 2.896(2) .
K1 N77 2.949(2) .
K1 N82 3.011(2) .
K1 N49 3.343(2) 3_556
K1 N40 3.395(2) 3_556
K1 C78 3.413(3) .
K1 C80 3.451(3) .
K1 K2 3.9183(6) .
K2 N49 2.873(2) .
K2 N49 2.873(2) 3_556
K2 N40 2.887(2) 3_556
K2 N40 2.887(2) .
K2 N91 3.037(2) .
K2 N91 3.037(2) 3_556
K2 N82 3.064(2) .
K2 N82 3.064(2) 3_556
K2 C94 3.468(3) .
K2 C94 3.468(3) 3_556
K2 C92 3.482(3) .
K2 C92 3.482(3) 3_556
N1 C8 1.387(3) .
N1 C2 1.393(3) .
N14 C21 1.385(3) .
N14 C15 1.388(3) .
N27 C28 1.399(3) .
N27 C34 1.399(4) .
N40 C41 1.331(4) .
N40 C50 1.365(3) .
N40 K1 3.395(2) 3_556
N49 C48 1.325(4) .
N49 C52 1.363(3) .
N49 K1 3.343(2) 3_556
N54 C55 1.319(3) .
N54 C64 1.363(3) .
N63 C62 1.320(3) .
N63 C66 1.359(3) .
N68 C69 1.323(4) .
N68 C78 1.363(3) .
N77 C76 1.329(4) .
N77 C80 1.354(4) .
N82 C83 1.326(4) .
N82 C92 1.360(3) .
N91 C90 1.329(3) .
N91 C94 1.366(3) .
C2 C3 1.400(4) .
C2 C7 1.401(4) .
C3 C4 1.378(4) .
C3 H3 0.93 .
C4 C5 1.375(4) .
C4 H4 0.93 .
C5 C6 1.383(4) .
C5 H5 0.93 .
C6 C7 1.386(4) .
C6 H6 0.93 .
C7 H7 0.93 .
C8 C9 1.402(4) .
C8 C13 1.409(4) .
C9 C10 1.373(4) .
C9 H9 0.93 .
C10 C11 1.389(4) .
C10 H10 0.93 .
C11 C12 1.379(4) .
C11 H11 0.93 .
C12 C13 1.383(4) .
C12 H12 0.93 .
C13 H13 0.93 .
C15 C20 1.401(4) .
C15 C16 1.407(4) .
C16 C17 1.374(4) .
C16 H16 0.93 .
C17 C18 1.382(4) .
C17 H17 0.93 .
C18 C19 1.388(4) .
C18 H18 0.93 .
C19 C20 1.376(4) .
C19 H19 0.93 .
C20 H20 0.93 .
C21 C22 1.401(4) .
C21 C26 1.407(4) .
C22 C23 1.376(4) .
C22 H22 0.93 .
C23 C24 1.386(4) .
C23 H23 0.93 .
C24 C25 1.376(4) .
C24 H24 0.93 .
C25 C26 1.381(4) .
C25 H25 0.93 .
C26 H26 0.93 .
C28 C33 1.405(4) .
C28 C29 1.407(4) .
C29 C30 1.379(4) .
C29 H29 0.93 .
C30 C31 1.381(4) .
C30 H30 0.93 .
C31 C32 1.379(4) .
C31 H31 0.93 .
C32 C33 1.381(4) .
C32 H32 0.93 .
C33 H33 0.93 .
C34 C35 1.403(4) .
C34 C39 1.405(4) .
C35 C36 1.376(4) .
C35 H35 0.93 .
C36 C37 1.386(4) .
C36 H36 0.93 .
C37 C38 1.378(4) .
C37 H37 0.93 .
C38 C39 1.375(4) .
C38 H38 0.93 .
C39 H39 0.93 .
C41 C42 1.398(4) .
C41 H41 0.93 .
C42 C43 1.362(4) .
C42 H42 0.93 .
C43 C51 1.398(4) .
C43 H43 0.93 .
C44 C45 1.337(4) .
C44 C51 1.426(4) .
C44 H44 0.93 .
C45 C53 1.421(4) .
C45 H45 0.93 .
C46 C47 1.363(4) .
C46 C53 1.415(4) .
C46 H46 0.93 .
C47 C48 1.388(4) .
C47 H47 0.93 .
C48 H48 0.93 .
C50 C51 1.409(4) .
C50 C52 1.445(4) .
C52 C53 1.413(4) .
C55 C56 1.393(4) .
C55 H55 0.93 .
C56 C57 1.359(4) .
C56 H56 0.93 .
C57 C65 1.409(4) .
C57 H57 0.93 .
C58 C59 1.338(4) .
C58 C65 1.436(4) .
C58 H58 0.93 .
C59 C67 1.425(4) .
C59 H59 0.93 .
C60 C61 1.363(4) .
C60 C67 1.400(4) .
C60 H60 0.93 .
C61 C62 1.389(4) .
C61 H61 0.93 .
C62 H62 0.93 .
C64 C65 1.412(4) .
C64 C66 1.450(4) .
C66 C67 1.412(4) .
C69 C70 1.402(4) .
C69 H69 0.93 .
C70 C71 1.370(4) .
C70 H70 0.93 .
C71 C79 1.402(4) .
C71 H71 0.93 .
C72 C73 1.342(4) .
C72 C79 1.433(4) .
C72 H72 0.93 .
C73 C81 1.422(4) .
C73 H73 0.93 .
C74 C75 1.358(4) .
C74 C81 1.412(4) .
C74 H74 0.93 .
C75 C76 1.395(4) .
C75 H75 0.93 .
C76 H76 0.93 .
C78 C79 1.410(4) .
C78 C80 1.449(4) .
C80 C81 1.412(4) .
C83 C84 1.394(4) .
C83 H83 0.93 .
C84 C85 1.365(4) .
C84 H84 0.93 .
C85 C93 1.407(4) .
C85 H85 0.93 .
C86 C87 1.349(4) .
C86 C93 1.431(4) .
C86 H86 0.93 .
C87 C95 1.427(4) .
C87 H87 0.93 .
C88 C89 1.363(4) .
C88 C95 1.403(4) .
C88 H88 0.93 .
C89 C90 1.388(4) .
C89 H89 0.93 .
C90 H90 0.93 .
C92 C93 1.405(4) .
C92 C94 1.442(4) .
C94 C95 1.410(4) .
